data_2230767
loop_
_publ_author_name
'Starosta, Wojciech'
'Leciejewicz, Janusz'

_publ_section_title
;
 Poly[di-\m~2~-aqua-\m~2~-(5-methylpyrazine-2-carboxylato)-(5-methylpyrazine-2-carboxylato)-\m~3~-nitrato-trilithium]
;
_journal_coeditor_code KP2334
_journal_issue 7
_journal_name_full 'Acta Crystallographica Section E'
_journal_page_first m1000
_journal_page_last m1001
_journal_paper_doi 10.1107/S1600536811024548
_journal_volume 67
_journal_year 2011
_chemical_formula_iupac '[Li3 (C6 H5 N2 O2)2 (N O3) (H2 O)2]'
_chemical_formula_moiety 'C12 H14 Li3 N5 O9'
_chemical_formula_sum 'C12 H14 Li3 N5 O9'
_chemical_formula_weight 393.10
_chemical_name_systematic
;
Poly[di-\m~2~-aqua-\m~2~-(5-methylpyrazine-2-carboxylato)-
(5-methylpyrazine-2-carboxylato)-\m~3~-nitrato-trilithium]
;
_space_group_IT_number 14
_symmetry_cell_setting monoclinic
_symmetry_space_group_name_Hall '-P 2ybc'
_symmetry_space_group_name_H-M 'P 1 21/c 1'
_atom_sites_solution_hydrogens geom
_atom_sites_solution_primary direct
_atom_sites_solution_secondary difmap
_audit_creation_method SHELXL-97
_cell_angle_alpha 90.00
_cell_angle_beta 100.7600(10)
_cell_angle_gamma 90.00
_cell_formula_units_Z 4
_cell_length_a 13.02220(10)
_cell_length_b 7.22880(10)
_cell_length_c 18.5819(2)
_cell_measurement_temperature 293(2)
_cell_volume 1718.45(3)
_computing_cell_refinement 'CrysAlis PRO (Oxford Diffraction, 2010)'
_computing_data_collection 'CrysAlis PRO (Oxford Diffraction, 2010)'
_computing_data_reduction 'CrysAlis PRO (Oxford Diffraction, 2010)'
_computing_molecular_graphics 'SHELXTL (Sheldrick, 2008)'
_computing_publication_material 'SHELXTL (Sheldrick, 2008)'
_computing_structure_refinement 'SHELXL97 (Sheldrick, 2008)'
_computing_structure_solution 'SHELXS97 (Sheldrick, 2008)'
_diffrn_ambient_temperature 293(2)
_diffrn_detector_area_resol_mean 10.4922
_diffrn_measured_fraction_theta_full 0.986
_diffrn_measured_fraction_theta_max 0.986
_diffrn_measurement_device_type 'Oxford Diffraction Xcalibur Ruby'
_diffrn_measurement_method \w
_diffrn_radiation_monochromator graphite
_diffrn_radiation_source 'Enhance (Cu) X-ray Source'
_diffrn_radiation_type 'Cu K\a'
_diffrn_radiation_wavelength 1.54184
_diffrn_reflns_av_R_equivalents 0.0259
_diffrn_reflns_av_sigmaI/netI 0.0134
_diffrn_reflns_limit_h_max 15
_diffrn_reflns_limit_h_min -15
_diffrn_reflns_limit_k_max 7
_diffrn_reflns_limit_k_min -8
_diffrn_reflns_limit_l_max 22
_diffrn_reflns_limit_l_min -22
_diffrn_reflns_number 15696
_diffrn_reflns_theta_full 70.05
_diffrn_reflns_theta_max 70.05
_diffrn_reflns_theta_min 3.45
_exptl_absorpt_coefficient_mu 1.095
_exptl_absorpt_correction_T_max 1.00000
_exptl_absorpt_correction_T_min 0.67179
_exptl_absorpt_correction_type multi-scan
_exptl_absorpt_process_details
;
(CrysAlis PRO; Oxford Diffraction, 2010)
;
_exptl_crystal_colour yellow
_exptl_crystal_density_diffrn 1.519
_exptl_crystal_density_method 'not measured'
_exptl_crystal_description plate
_exptl_crystal_F_000 808
_exptl_crystal_size_max 0.227
_exptl_crystal_size_mid 0.195
_exptl_crystal_size_min 0.069
_refine_diff_density_max 0.346
_refine_diff_density_min -0.307
_refine_ls_extinction_method none
_refine_ls_goodness_of_fit_ref 1.065
_refine_ls_hydrogen_treatment mixed
_refine_ls_matrix_type full
_refine_ls_number_parameters 277
_refine_ls_number_reflns 3215
_refine_ls_number_restraints 0
_refine_ls_restrained_S_all 1.065
_refine_ls_R_factor_all 0.0447
_refine_ls_R_factor_gt 0.0397
_refine_ls_shift/su_max 0.001
_refine_ls_shift/su_mean 0.000
_refine_ls_structure_factor_coef Fsqd
_refine_ls_weighting_details 'calc w=1/[\s^2^(Fo^2^)+(0.0709P)^2^+0.4840P] where P=(Fo^2^+2Fc^2^)/3'
_refine_ls_weighting_scheme calc
_refine_ls_wR_factor_gt 0.1183
_refine_ls_wR_factor_ref 0.1217
_reflns_number_gt 2787
_reflns_number_total 3215
_reflns_threshold_expression I>2\s(I)
_cod_data_source_file kp2334.cif
_cod_data_source_block I
_cod_original_sg_symbol_H-M 'P 21/c'
_cod_database_code 2230767
_cod_database_fobs_code 2230767

loop_
_symmetry_equiv_pos_as_xyz
'x, y, z'
'-x, y+1/2, -z+1/2'
'-x, -y, -z'
'x, -y-1/2, z-1/2'

loop_
_atom_site_type_symbol
_atom_site_label
_atom_site_fract_x
_atom_site_fract_y
_atom_site_fract_z
_atom_site_U_iso_or_equiv
_atom_site_adp_type
_atom_site_calc_flag
_atom_site_refinement_flags
_atom_site_occupancy
_atom_site_symmetry_multiplicity
_atom_site_disorder_assembly
_atom_site_disorder_group
Li Li1 0.90455(19) 0.0331(4) 1.03878(13) 0.0379(6) Uani d . 1 1 . .
Li Li2 0.7564(2) -0.2877(4) 0.97211(14) 0.0373(6) Uani d . 1 1 . .
Li Li3 0.6256(2) 0.0936(5) 0.92945(15) 0.0486(7) Uani d . 1 1 . .
O O31 0.47521(9) 0.15187(19) 0.91969(6) 0.0482(3) Uani d . 1 1 . .
O O32 0.32570(9) 0.1336(2) 0.83857(6) 0.0519(4) Uani d . 1 1 . .
N N31 0.58804(10) 0.1142(2) 0.81387(7) 0.0371(3) Uani d . 1 1 . .
C C32 0.48413(11) 0.1347(2) 0.79451(8) 0.0324(3) Uani d . 1 1 . .
C C33 0.43759(12) 0.1538(2) 0.72158(8) 0.0392(4) Uani d . 1 1 . .
H H33 0.3653 0.1662 0.7095 0.047 Uiso calc R 1 1 . .
N N32 0.49310(11) 0.1548(2) 0.66817(7) 0.0419(3) Uani d . 1 1 . .
C C35 0.59618(13) 0.1305(2) 0.68670(9) 0.0378(4) Uani d . 1 1 . .
C C36 0.64232(12) 0.1096(2) 0.76008(9) 0.0407(4) Uani d . 1 1 . .
H H36 0.7142 0.0918 0.7720 0.049 Uiso calc R 1 1 . .
C C37 0.42190(12) 0.1403(2) 0.85605(8) 0.0357(4) Uani d . 1 1 . .
C C38 0.65821(16) 0.1281(3) 0.62641(10) 0.0541(5) Uani d . 1 1 . .
H H38A 0.7279 0.0859 0.6454 0.081 Uiso calc R 1 1 . .
H H38B 0.6609 0.2506 0.6070 0.081 Uiso calc R 1 1 . .
H H38C 0.6256 0.0461 0.5882 0.081 Uiso calc R 1 1 . .
O O12 1.20280(8) 0.20920(18) 1.11942(6) 0.0430(3) Uani d . 1 1 . .
O O11 1.05909(8) 0.09788(18) 1.04975(6) 0.0440(3) Uani d . 1 1 . .
N N11 0.95349(10) 0.11349(19) 1.15973(7) 0.0353(3) Uani d . 1 1 . .
N N1 0.77531(11) 0.3393(2) 0.98615(7) 0.0428(4) Uani d . 1 1 . .
O O1 0.76826(9) 0.16678(16) 0.98797(6) 0.0457(3) Uani d . 1 1 . .
O O2 0.70264(13) 0.4302(2) 0.95323(9) 0.0748(5) Uani d . 1 1 . .
O O3 0.85484(14) 0.4171(3) 1.01733(9) 0.0840(6) Uani d . 1 1 . .
O O5 0.61725(8) -0.17265(17) 0.96171(6) 0.0378(3) Uani d . 1 1 . .
H H51 0.5869(17) -0.177(3) 0.9989(13) 0.057 Uiso d . 1 1 . .
H H52 0.5778(18) -0.236(3) 0.9301(13) 0.057 Uiso d . 1 1 . .
O O4 0.81382(9) -0.18568(16) 1.06931(5) 0.0335(3) Uani d . 1 1 . .
C C15 0.95823(13) 0.1348(2) 1.28881(8) 0.0373(4) Uani d . 1 1 . .
C C12 1.05656(11) 0.1468(2) 1.17399(7) 0.0295(3) Uani d . 1 1 . .
C C16 0.90570(12) 0.1100(2) 1.21690(9) 0.0401(4) Uani d . 1 1 . .
H H16 0.8339 0.0900 1.2086 0.048 Uiso calc R 1 1 . .
C C13 1.10941(12) 0.1720(2) 1.24494(8) 0.0360(4) Uani d . 1 1 . .
H H13 1.1809 0.1954 1.2531 0.043 Uiso calc R 1 1 . .
C C17 1.11144(11) 0.1522(2) 1.10905(7) 0.0302(3) Uani d . 1 1 . .
N N12 1.06118(11) 0.1639(2) 1.30230(7) 0.0402(3) Uani d . 1 1 . .
C C18 0.90366(16) 0.1308(3) 1.35290(10) 0.0538(5) Uani d . 1 1 . .
H H18A 0.9461 0.0659 1.3928 0.081 Uiso calc R 1 1 . .
H H18B 0.8377 0.0688 1.3393 0.081 Uiso calc R 1 1 . .
H H18C 0.8922 0.2551 1.3678 0.081 Uiso calc R 1 1 . .
H H42 0.8562(17) -0.250(3) 1.0999(12) 0.050(5) Uiso d . 1 1 . .
H H41 0.7640(17) -0.161(3) 1.0912(11) 0.048(5) Uiso d . 1 1 . .

loop_
_atom_site_aniso_label
_atom_site_aniso_U_11
_atom_site_aniso_U_22
_atom_site_aniso_U_33
_atom_site_aniso_U_12
_atom_site_aniso_U_13
_atom_site_aniso_U_23
Li1 0.0343(12) 0.0511(16) 0.0284(11) -0.0012(11) 0.0061(9) -0.0045(11)
Li2 0.0387(13) 0.0443(15) 0.0308(12) -0.0021(11) 0.0115(10) -0.0018(11)
Li3 0.0405(14) 0.073(2) 0.0317(13) 0.0052(14) 0.0061(11) 0.0076(13)
O31 0.0377(6) 0.0820(9) 0.0270(5) 0.0121(6) 0.0111(4) 0.0055(5)
O32 0.0318(6) 0.0881(10) 0.0383(6) 0.0059(6) 0.0127(5) 0.0048(6)
N31 0.0315(6) 0.0520(8) 0.0286(6) 0.0081(6) 0.0075(5) 0.0056(5)
C32 0.0307(7) 0.0395(8) 0.0280(7) 0.0055(6) 0.0078(6) 0.0043(6)
C33 0.0318(8) 0.0559(10) 0.0300(7) 0.0047(7) 0.0061(6) 0.0059(7)
N32 0.0425(8) 0.0568(9) 0.0271(6) 0.0027(6) 0.0081(5) 0.0045(6)
C35 0.0411(8) 0.0423(9) 0.0327(7) 0.0025(7) 0.0143(6) 0.0017(6)
C36 0.0311(7) 0.0565(10) 0.0366(8) 0.0083(7) 0.0120(6) 0.0049(7)
C37 0.0332(8) 0.0464(9) 0.0292(7) 0.0086(6) 0.0102(6) 0.0063(6)
C38 0.0568(11) 0.0709(13) 0.0409(9) 0.0036(9) 0.0256(8) 0.0030(9)
O12 0.0359(6) 0.0620(8) 0.0335(5) -0.0121(5) 0.0123(4) -0.0051(5)
O11 0.0376(6) 0.0699(8) 0.0255(5) -0.0032(5) 0.0082(4) -0.0126(5)
N11 0.0322(6) 0.0450(8) 0.0292(6) -0.0065(5) 0.0065(5) -0.0037(5)
N1 0.0540(9) 0.0426(8) 0.0383(7) 0.0039(7) 0.0255(7) 0.0003(6)
O1 0.0556(7) 0.0316(6) 0.0503(7) 0.0030(5) 0.0106(6) 0.0020(5)
O2 0.0892(11) 0.0701(10) 0.0720(10) 0.0418(9) 0.0327(8) 0.0276(8)
O3 0.0938(12) 0.0904(12) 0.0750(11) -0.0459(10) 0.0344(9) -0.0309(9)
O5 0.0318(5) 0.0577(7) 0.0245(5) 0.0002(5) 0.0069(4) -0.0042(5)
O4 0.0312(5) 0.0455(6) 0.0240(5) 0.0041(5) 0.0054(4) 0.0039(4)
C15 0.0459(9) 0.0362(8) 0.0336(8) -0.0085(7) 0.0173(7) -0.0046(6)
C12 0.0309(7) 0.0318(7) 0.0262(7) -0.0033(6) 0.0067(6) -0.0024(5)
C16 0.0328(8) 0.0505(10) 0.0389(8) -0.0080(7) 0.0121(6) -0.0050(7)
C13 0.0337(8) 0.0477(9) 0.0271(7) -0.0078(7) 0.0071(6) -0.0064(6)
C17 0.0322(7) 0.0344(8) 0.0246(6) 0.0009(6) 0.0065(5) -0.0014(5)
N12 0.0458(8) 0.0499(8) 0.0257(6) -0.0101(6) 0.0090(5) -0.0059(5)
C18 0.0676(12) 0.0582(11) 0.0439(9) -0.0142(9) 0.0322(9) -0.0076(8)

loop_
_atom_type_symbol
_atom_type_description
_atom_type_scat_dispersion_real
_atom_type_scat_dispersion_imag
_atom_type_scat_source
C C 0.0181 0.0091 'International Tables Vol C Tables 4.2.6.8 and 6.1.1.4'
H H 0.0000 0.0000 'International Tables Vol C Tables 4.2.6.8 and 6.1.1.4'
Li Li 0.0008 0.0003 'International Tables Vol C Tables 4.2.6.8 and 6.1.1.4'
N N 0.0311 0.0180 'International Tables Vol C Tables 4.2.6.8 and 6.1.1.4'
O O 0.0492 0.0322 'International Tables Vol C Tables 4.2.6.8 and 6.1.1.4'

loop_
_geom_angle_atom_site_label_1
_geom_angle_atom_site_label_2
_geom_angle_atom_site_label_3
_geom_angle_site_symmetry_1
_geom_angle_site_symmetry_3
_geom_angle
_geom_angle_publ_flag
O11 Li1 O11 3_757 . 79.21(10) ?
O11 Li1 O1 3_757 . 99.02(11) ?
O11 Li1 O1 . . 132.82(15) ?
O11 Li1 O4 3_757 . 95.45(12) ?
O11 Li1 O4 . . 137.34(15) ?
O1 Li1 O4 . . 89.83(11) ?
O11 Li1 N11 3_757 . 148.03(14) ?
O11 Li1 N11 . . 75.84(9) ?
O1 Li1 N11 . . 112.56(12) ?
O4 Li1 N11 . . 89.63(10) ?
O11 Li1 Li1 3_757 3_757 39.72(7) ?
O11 Li1 Li1 . 3_757 39.50(7) ?
O1 Li1 Li1 . 3_757 122.93(15) ?
O4 Li1 Li1 . 3_757 122.68(16) ?
N11 Li1 Li1 . 3_757 112.96(13) ?
O12 Li2 O4 3_757 . 124.82(15) ?
O12 Li2 O5 3_757 . 100.73(13) ?
O4 Li2 O5 . . 96.72(12) ?
O12 Li2 O2 3_757 1_545 105.34(13) ?
O4 Li2 O2 . 1_545 123.98(14) ?
O5 Li2 O2 . 1_545 96.79(12) ?
O12 Li2 O3 3_757 1_545 109.12(12) ?
O4 Li2 O3 . 1_545 85.96(11) ?
O5 Li2 O3 . 1_545 141.47(14) ?
O2 Li2 O3 1_545 1_545 52.56(8) ?
O12 Li2 C17 3_757 3_757 25.49(5) ?
O4 Li2 C17 . 3_757 101.89(11) ?
O5 Li2 C17 . 3_757 117.81(13) ?
O2 Li2 C17 1_545 3_757 118.44(11) ?
O3 Li2 C17 1_545 3_757 98.94(10) ?
O12 Li2 N1 3_757 1_545 109.68(12) ?
O4 Li2 N1 . 1_545 105.79(12) ?
O5 Li2 N1 . 1_545 119.60(13) ?
O2 Li2 N1 1_545 1_545 25.90(6) ?
O3 Li2 N1 1_545 1_545 26.66(5) ?
C17 Li2 N1 3_757 1_545 111.17(10) ?
O12 Li2 H52 3_757 . 94.5(6) ?
O4 Li2 H52 . . 115.4(6) ?
O5 Li2 H52 . . 20.1(6) ?
O2 Li2 H52 1_545 . 80.0(6) ?
O3 Li2 H52 1_545 . 130.7(6) ?
C17 Li2 H52 3_757 . 117.2(6) ?
N1 Li2 H52 1_545 . 105.0(6) ?
O31 Li3 O5 . . 97.02(14) ?
O31 Li3 O1 . . 141.39(18) ?
O5 Li3 O1 . . 100.53(13) ?
O31 Li3 N31 . . 81.64(11) ?
O5 Li3 N31 . . 110.61(16) ?
O1 Li3 N31 . . 122.54(15) ?
O31 Li3 O2 . . 99.10(14) ?
O5 Li3 O2 . . 150.13(14) ?
O1 Li3 O2 . . 52.51(9) ?
N31 Li3 O2 . . 96.54(13) ?
C37 O31 Li3 . . 115.81(12) ?
C36 N31 C32 . . 116.92(13) ?
C36 N31 Li3 . . 135.00(13) ?
C32 N31 Li3 . . 108.08(12) ?
N31 C32 C33 . . 120.58(13) ?
N31 C32 C37 . . 116.98(12) ?
C33 C32 C37 . . 122.43(13) ?
N32 C33 C32 . . 122.04(14) ?
N32 C33 H33 . . 119.0 ?
C32 C33 H33 . . 119.0 ?
C33 N32 C35 . . 117.83(13) ?
N32 C35 C36 . . 119.78(14) ?
N32 C35 C38 . . 117.75(15) ?
C36 C35 C38 . . 122.47(15) ?
N31 C36 C35 . . 122.80(14) ?
N31 C36 H36 . . 118.6 ?
C35 C36 H36 . . 118.6 ?
O32 C37 O31 . . 127.21(13) ?
O32 C37 C32 . . 117.25(13) ?
O31 C37 C32 . . 115.53(13) ?
C35 C38 H38A . . 109.5 ?
C35 C38 H38B . . 109.5 ?
H38A C38 H38B . . 109.5 ?
C35 C38 H38C . . 109.5 ?
H38A C38 H38C . . 109.5 ?
H38B C38 H38C . . 109.5 ?
C17 O12 Li2 . 3_757 111.69(12) ?
C17 O11 Li1 . 3_757 133.79(12) ?
C17 O11 Li1 . . 121.84(11) ?
Li1 O11 Li1 3_757 . 100.79(10) ?
C16 N11 C12 . . 116.54(13) ?
C16 N11 Li1 . . 133.87(12) ?
C12 N11 Li1 . . 108.90(11) ?
O2 N1 O3 . . 119.92(19) ?
O2 N1 O1 . . 119.79(17) ?
O3 N1 O1 . . 120.29(17) ?
O2 N1 Li2 . 1_565 50.83(12) ?
O3 N1 Li2 . 1_565 69.11(13) ?
O1 N1 Li2 . 1_565 170.49(13) ?
N1 O1 Li3 . . 107.95(14) ?
N1 O1 Li1 . . 114.41(13) ?
Li3 O1 Li1 . . 137.29(14) ?
N1 O2 Li2 . 1_565 103.26(16) ?
N1 O2 Li3 . . 79.75(13) ?
Li2 O2 Li3 1_565 . 176.60(12) ?
N1 O3 Li2 . 1_565 84.22(14) ?
Li2 O5 Li3 . . 109.33(13) ?
Li2 O5 H51 . . 117.3(14) ?
Li3 O5 H51 . . 109.4(14) ?
Li2 O5 H52 . . 105.8(15) ?
Li3 O5 H52 . . 111.6(15) ?
H51 O5 H52 . . 103(2) ?
Li2 O4 Li1 . . 99.79(11) ?
Li2 O4 H42 . . 119.7(14) ?
Li1 O4 H42 . . 105.3(14) ?
Li2 O4 H41 . . 109.1(14) ?
Li1 O4 H41 . . 119.0(14) ?
H42 O4 H41 . . 104.7(19) ?
N12 C15 C16 . . 119.77(13) ?
N12 C15 C18 . . 117.61(15) ?
C16 C15 C18 . . 122.62(15) ?
N11 C12 C13 . . 120.98(13) ?
N11 C12 C17 . . 116.84(12) ?
C13 C12 C17 . . 122.18(13) ?
N11 C16 C15 . . 123.00(14) ?
N11 C16 H16 . . 118.5 ?
C15 C16 H16 . . 118.5 ?
N12 C13 C12 . . 122.10(14) ?
N12 C13 H13 . . 119.0 ?
C12 C13 H13 . . 119.0 ?
O12 C17 O11 . . 126.37(13) ?
O12 C17 C12 . . 117.84(12) ?
O11 C17 C12 . . 115.79(13) ?
O12 C17 Li2 . 3_757 42.82(9) ?
O11 C17 Li2 . 3_757 85.43(10) ?
C12 C17 Li2 . 3_757 155.18(12) ?
C15 N12 C13 . . 117.58(13) ?
C15 C18 H18A . . 109.5 ?
C15 C18 H18B . . 109.5 ?
H18A C18 H18B . . 109.5 ?
C15 C18 H18C . . 109.5 ?
H18A C18 H18C . . 109.5 ?
H18B C18 H18C . . 109.5 ?

loop_
_geom_bond_atom_site_label_1
_geom_bond_atom_site_label_2
_geom_bond_site_symmetry_2
_geom_bond_distance
_geom_bond_publ_flag
Li1 O11 3_757 2.029(3) y
Li1 O11 . 2.039(3) y
Li1 O1 . 2.085(3) y
Li1 O4 . 2.114(3) y
Li1 N11 . 2.293(3) y
Li1 Li1 3_757 3.134(5) ?
Li2 O12 3_757 1.958(3) y
Li2 O4 . 1.965(3) y
Li2 O5 . 1.970(3) y
Li2 O2 1_545 2.163(3) y
Li2 O3 1_545 2.550(4) ?
Li2 C17 3_757 2.677(3) ?
Li2 N1 1_545 2.715(3) ?
Li2 H52 . 2.34(2) ?
Li3 O31 . 1.978(3) y
Li3 O5 . 2.025(4) y
Li3 O1 . 2.039(3) y
Li3 N31 . 2.117(3) y
Li3 O2 . 2.637(4) ?
O31 C37 . 1.2573(19) ?
O32 C37 . 1.2351(19) ?
N31 C36 . 1.328(2) ?
N31 C32 . 1.3419(19) ?
C32 C33 . 1.384(2) ?
C32 C37 . 1.5205(19) ?
C33 N32 . 1.332(2) ?
C33 H33 . 0.9300 ?
N32 C35 . 1.334(2) ?
C35 C36 . 1.392(2) ?
C35 C38 . 1.498(2) ?
C36 H36 . 0.9300 ?
C38 H38A . 0.9600 ?
C38 H38B . 0.9600 ?
C38 H38C . 0.9600 ?
O12 C17 . 1.2397(18) ?
O12 Li2 3_757 1.958(3) ?
O11 C17 . 1.2460(18) ?
O11 Li1 3_757 2.029(3) ?
N11 C16 . 1.328(2) ?
N11 C12 . 1.3404(19) ?
N1 O2 . 1.219(2) ?
N1 O3 . 1.225(2) ?
N1 O1 . 1.2516(19) ?
N1 Li2 1_565 2.715(3) ?
O2 Li2 1_565 2.163(3) ?
O3 Li2 1_565 2.550(4) ?
O5 H51 . 0.86(2) ?
O5 H52 . 0.84(2) ?
O4 H42 . 0.85(2) ?
O4 H41 . 0.85(2) ?
C15 N12 . 1.334(2) ?
C15 C16 . 1.394(2) ?
C15 C18 . 1.497(2) ?
C12 C13 . 1.381(2) ?
C12 C17 . 1.5134(18) ?
C16 H16 . 0.9300 ?
C13 N12 . 1.336(2) ?
C13 H13 . 0.9300 ?
C17 Li2 3_757 2.677(3) ?
C18 H18A . 0.9600 ?
C18 H18B . 0.9600 ?
C18 H18C . 0.9600 ?

loop_
_geom_hbond_atom_site_label_D
_geom_hbond_atom_site_label_H
_geom_hbond_atom_site_label_A
_geom_hbond_site_symmetry_A
_geom_hbond_distance_DH
_geom_hbond_distance_HA
_geom_hbond_distance_DA
_geom_hbond_angle_DHA
O4 H41 O32 3_657 0.85(2) 1.92(2) 2.7449(15) 165.3(19)
O4 H42 N12 2_747 0.85(2) 2.03(2) 2.8414(17) 159.0(19)
O5 H52 N32 2_646 0.84(2) 2.05(2) 2.8550(17) 162(2)
O5 H51 O31 3_657 0.86(2) 1.85(2) 2.7055(15) 172(2)

loop_
_geom_torsion_atom_site_label_1
_geom_torsion_atom_site_label_2
_geom_torsion_atom_site_label_3
_geom_torsion_atom_site_label_4
_geom_torsion_site_symmetry_1
_geom_torsion_site_symmetry_2
_geom_torsion_site_symmetry_3
_geom_torsion_site_symmetry_4
_geom_torsion
_geom_torsion_publ_flag
O5 Li3 O31 C37 . . . . -97.15(15) ?
O1 Li3 O31 C37 . . . . 146.2(2) ?
N31 Li3 O31 C37 . . . . 12.75(18) ?
O2 Li3 O31 C37 . . . . 108.09(15) ?
O31 Li3 N31 C36 . . . . 174.23(18) ?
O5 Li3 N31 C36 . . . . -91.4(2) ?
O1 Li3 N31 C36 . . . . 26.8(3) ?
O2 Li3 N31 C36 . . . . 75.9(2) ?
O31 Li3 N31 C32 . . . . -6.47(16) ?
O5 Li3 N31 C32 . . . . 87.93(16) ?
O1 Li3 N31 C32 . . . . -153.94(18) ?
O2 Li3 N31 C32 . . . . -104.75(13) ?
C36 N31 C32 C33 . . . . -1.3(2) ?
Li3 N31 C32 C33 . . . . 179.29(17) ?
C36 N31 C32 C37 . . . . -179.90(15) ?
Li3 N31 C32 C37 . . . . 0.65(19) ?
N31 C32 C33 N32 . . . . -0.8(3) ?
C37 C32 C33 N32 . . . . 177.77(15) ?
C32 C33 N32 C35 . . . . 2.2(3) ?
C33 N32 C35 C36 . . . . -1.5(2) ?
C33 N32 C35 C38 . . . . 178.88(17) ?
C32 N31 C36 C35 . . . . 1.9(3) ?
Li3 N31 C36 C35 . . . . -178.82(18) ?
N32 C35 C36 N31 . . . . -0.5(3) ?
C38 C35 C36 N31 . . . . 179.02(17) ?
Li3 O31 C37 O32 . . . . 164.44(18) ?
Li3 O31 C37 C32 . . . . -15.7(2) ?
N31 C32 C37 O32 . . . . -170.32(15) ?
C33 C32 C37 O32 . . . . 11.1(2) ?
N31 C32 C37 O31 . . . . 9.8(2) ?
C33 C32 C37 O31 . . . . -168.76(16) ?
O11 Li1 O11 C17 3_757 . . . -161.36(16) ?
O1 Li1 O11 C17 . . . . 106.3(2) ?
O4 Li1 O11 C17 . . . . -75.0(2) ?
N11 Li1 O11 C17 . . . . -1.51(16) ?
Li1 Li1 O11 C17 3_757 . . . -161.36(16) ?
O11 Li1 O11 Li1 3_757 . . 3_757 0.0 ?
O1 Li1 O11 Li1 . . . 3_757 -92.35(18) ?
O4 Li1 O11 Li1 . . . 3_757 86.3(2) ?
N11 Li1 O11 Li1 . . . 3_757 159.85(14) ?
O11 Li1 N11 C16 3_757 . . . -134.3(3) ?
O11 Li1 N11 C16 . . . . -174.07(17) ?
O1 Li1 N11 C16 . . . . 55.1(2) ?
O4 Li1 N11 C16 . . . . -34.6(2) ?
Li1 Li1 N11 C16 3_757 . . . -160.31(17) ?
O11 Li1 N11 C12 3_757 . . . 35.6(3) ?
O11 Li1 N11 C12 . . . . -4.18(14) ?
O1 Li1 N11 C12 . . . . -135.04(14) ?
O4 Li1 N11 C12 . . . . 135.30(12) ?
Li1 Li1 N11 C12 3_757 . . . 9.6(2) ?
O2 N1 O1 Li3 . . . . 0.43(18) ?
O3 N1 O1 Li3 . . . . -179.62(14) ?
Li2 N1 O1 Li3 1_565 . . . 9.6(7) ?
O2 N1 O1 Li1 . . . . 174.88(13) ?
O3 N1 O1 Li1 . . . . -5.17(19) ?
Li2 N1 O1 Li1 1_565 . . . -175.9(6) ?
O31 Li3 O1 N1 . . . . -50.3(3) ?
O5 Li3 O1 N1 . . . . -165.93(12) ?
N31 Li3 O1 N1 . . . . 71.2(2) ?
O2 Li3 O1 N1 . . . . -0.22(9) ?
O31 Li3 O1 Li1 . . . . 137.1(2) ?
O5 Li3 O1 Li1 . . . . 21.5(2) ?
N31 Li3 O1 Li1 . . . . -101.4(2) ?
O2 Li3 O1 Li1 . . . . -172.75(16) ?
O11 Li1 O1 N1 3_757 . . . -112.83(13) ?
O11 Li1 O1 N1 . . . . -29.2(2) ?
O4 Li1 O1 N1 . . . . 151.67(11) ?
N11 Li1 O1 N1 . . . . 62.14(16) ?
Li1 Li1 O1 N1 3_757 . . . -78.4(2) ?
O11 Li1 O1 Li3 3_757 . . . 59.4(2) ?
O11 Li1 O1 Li3 . . . . 142.98(18) ?
O4 Li1 O1 Li3 . . . . -36.13(18) ?
N11 Li1 O1 Li3 . . . . -125.66(17) ?
Li1 Li1 O1 Li3 3_757 . . . 93.8(2) ?
O3 N1 O2 Li2 . . . 1_565 -1.90(17) ?
O1 N1 O2 Li2 . . . 1_565 178.05(12) ?
O3 N1 O2 Li3 . . . . 179.73(15) ?
O1 N1 O2 Li3 . . . . -0.32(13) ?
Li2 N1 O2 Li3 1_565 . . . -178.38(12) ?
O31 Li3 O2 N1 . . . . 151.21(13) ?
O5 Li3 O2 N1 . . . . 29.4(3) ?
O1 Li3 O2 N1 . . . . 0.22(9) ?
N31 Li3 O2 N1 . . . . -126.25(13) ?
O31 Li3 O2 Li2 . . . 1_565 -1(2) ?
O5 Li3 O2 Li2 . . . 1_565 -122.9(18) ?
O1 Li3 O2 Li2 . . . 1_565 -152.1(19) ?
N31 Li3 O2 Li2 . . . 1_565 81.4(19) ?
O2 N1 O3 Li2 . . . 1_565 1.58(14) ?
O1 N1 O3 Li2 . . . 1_565 -178.38(13) ?
O12 Li2 O5 Li3 3_757 . . . -46.98(16) ?
O4 Li2 O5 Li3 . . . . 80.43(14) ?
O2 Li2 O5 Li3 1_545 . . . -154.06(12) ?
O3 Li2 O5 Li3 1_545 . . . 172.38(19) ?
C17 Li2 O5 Li3 3_757 . . . -26.82(17) ?
N1 Li2 O5 Li3 1_545 . . . -167.10(12) ?
O31 Li3 O5 Li2 . . . . 176.72(12) ?
O1 Li3 O5 Li2 . . . . -37.82(15) ?
N31 Li3 O5 Li2 . . . . 93.04(15) ?
O2 Li3 O5 Li2 . . . . -61.0(3) ?
O12 Li2 O4 Li1 3_757 . . . 7.0(2) ?
O5 Li2 O4 Li1 . . . . -101.06(12) ?
O2 Li2 O4 Li1 1_545 . . . 156.06(15) ?
O3 Li2 O4 Li1 1_545 . . . 117.56(10) ?
C17 Li2 O4 Li1 3_757 . . . 19.27(13) ?
N1 Li2 O4 Li1 1_545 . . . 135.57(11) ?
O11 Li1 O4 Li2 3_757 . . . -32.20(13) ?
O11 Li1 O4 Li2 . . . . -112.19(19) ?
O1 Li1 O4 Li2 . . . . 66.84(12) ?
N11 Li1 O4 Li2 . . . . 179.41(11) ?
Li1 Li1 O4 Li2 3_757 . . . -63.25(18) ?
C16 N11 C12 C13 . . . . 1.3(2) ?
Li1 N11 C12 C13 . . . . -170.60(14) ?
C16 N11 C12 C17 . . . . -179.63(14) ?
Li1 N11 C12 C17 . . . . 8.50(17) ?
C12 N11 C16 C15 . . . . -1.4(2) ?
Li1 N11 C16 C15 . . . . 167.87(16) ?
N12 C15 C16 N11 . . . . 0.1(3) ?
C18 C15 C16 N11 . . . . 179.94(16) ?
N11 C12 C13 N12 . . . . 0.3(2) ?
C17 C12 C13 N12 . . . . -178.79(14) ?
Li2 O12 C17 O11 3_757 . . . 19.9(2) ?
Li2 O12 C17 C12 3_757 . . . -160.09(13) ?
Li1 O11 C17 O12 3_757 . . . 32.3(3) ?
Li1 O11 C17 O12 . . . . -173.52(16) ?
Li1 O11 C17 C12 3_757 . . . -147.73(16) ?
Li1 O11 C17 C12 . . . . 6.5(2) ?
Li1 O11 C17 Li2 3_757 . . 3_757 45.70(19) ?
Li1 O11 C17 Li2 . . . 3_757 -160.08(14) ?
N11 C12 C17 O12 . . . . 169.59(14) ?
C13 C12 C17 O12 . . . . -11.3(2) ?
N11 C12 C17 O11 . . . . -10.4(2) ?
C13 C12 C17 O11 . . . . 168.67(15) ?
N11 C12 C17 Li2 . . . 3_757 136.1(2) ?
C13 C12 C17 Li2 . . . 3_757 -44.8(3) ?
C16 C15 N12 C13 . . . . 1.5(2) ?
C18 C15 N12 C13 . . . . -178.41(16) ?
C12 C13 N12 C15 . . . . -1.7(2) ?
